data_4311756
loop_
_publ_author_name
'Zhiliang Liu'
'Zhengliang L\"u'
'Deqing Zhang'
'Zonghui Jiang'
'Licun Li'
'Caiming Liu'
'Daoben Zhu'

_publ_section_title
;
 New Types of Heterospin Complexes from trans-Oxamido-Bridged Copper(II)
 Binuclear Units and Nitronyl Nitroxide Radicals: Crystal Structure and
 Magnetic Characterization
;
_journal_name_full 'Inorganic Chemistry'
_journal_page_first 6620
_journal_page_last 6627
_journal_paper_doi 10.1021/ic049247d
_journal_volume 43
_journal_year 2004
_chemical_formula_sum 'C30 H36 Cl2 Cu2 N10 O14'
_chemical_formula_weight 958.66
_chemical_name_systematic
; 
 ? 
;
_space_group_IT_number 14
_symmetry_cell_setting monoclinic
_symmetry_space_group_name_Hall '-P 2ybc'
_symmetry_space_group_name_H-M 'P 1 21/c 1'
_atom_sites_solution_hydrogens geom
_atom_sites_solution_primary direct
_atom_sites_solution_secondary difmap
_audit_creation_method SHELXL-97
_cell_angle_alpha 90.00
_cell_angle_beta 102.06(3)
_cell_angle_gamma 90.00
_cell_formula_units_Z 2
_cell_length_a 14.896(3)
_cell_length_b 10.915(2)
_cell_length_c 12.452(2)
_cell_measurement_reflns_used 13350
_cell_measurement_temperature 293(2)
_cell_measurement_theta_max 27.21
_cell_measurement_theta_min 1.40
_cell_volume 1979.9(7)
_computing_structure_refinement 'SHELXL-97 (Sheldrick, 1997)'
_computing_structure_solution 'SHELXS-97 (Sheldrick, 1990)'
_diffrn_ambient_temperature 293(2)
_diffrn_measured_fraction_theta_full 0.980
_diffrn_measured_fraction_theta_max 0.980
_diffrn_measurement_device_type 'Rigaku RAXIS RAPID IP'
_diffrn_measurement_method 'phi and omega scans'
_diffrn_radiation_monochromator graphite
_diffrn_radiation_source 'fine-focus sealed tube'
_diffrn_radiation_type MoK\a
_diffrn_radiation_wavelength 0.71073
_diffrn_reflns_av_R_equivalents 0.0429
_diffrn_reflns_av_sigmaI/netI 0.0930
_diffrn_reflns_limit_h_max 19
_diffrn_reflns_limit_h_min -19
_diffrn_reflns_limit_k_max 13
_diffrn_reflns_limit_k_min -14
_diffrn_reflns_limit_l_max 15
_diffrn_reflns_limit_l_min -15
_diffrn_reflns_number 7420
_diffrn_reflns_theta_full 27.21
_diffrn_reflns_theta_max 27.21
_diffrn_reflns_theta_min 1.40
_diffrn_standards_decay_% 0
_diffrn_standards_interval_count 0
_diffrn_standards_interval_time .
_diffrn_standards_number 0
_exptl_absorpt_coefficient_mu 1.284
_exptl_absorpt_correction_T_max 1.1748
_exptl_absorpt_correction_T_min 0.7337
_exptl_absorpt_correction_type empirical
_exptl_absorpt_process_details 'SADABS (Sheldrick, 1996)'
_exptl_crystal_colour darkblue
_exptl_crystal_density_diffrn 1.608
_exptl_crystal_density_method 'not measured'
_exptl_crystal_description block
_exptl_crystal_F_000 988
_exptl_crystal_size_max 0.1
_exptl_crystal_size_mid 0.1
_exptl_crystal_size_min 0.1
_refine_diff_density_max 0.333
_refine_diff_density_min -0.445
_refine_diff_density_rms 0.101
_refine_ls_extinction_method none
_refine_ls_goodness_of_fit_ref 1.011
_refine_ls_hydrogen_treatment mixed
_refine_ls_matrix_type full
_refine_ls_number_parameters 262
_refine_ls_number_reflns 4319
_refine_ls_number_restraints 0
_refine_ls_restrained_S_all 1.011
_refine_ls_R_factor_all 0.0946
_refine_ls_R_factor_gt 0.0435
_refine_ls_shift/su_max 0.000
_refine_ls_shift/su_mean 0.000
_refine_ls_structure_factor_coef Fsqd
_refine_ls_weighting_details 'calc w=1/[\s^2^(Fo^2^)+(0.0410P)^2^+0.0000P] where P=(Fo^2^+2Fc^2^)/3'
_refine_ls_weighting_scheme calc
_refine_ls_wR_factor_gt 0.1050
_refine_ls_wR_factor_ref 0.1108
_reflns_number_gt 2056
_reflns_number_total 4319
_reflns_threshold_expression >2sigma(I)
_cod_data_source_file ic049247dsi20040610_073414_2.cif
_cod_data_source_block 2(complex2)
_cod_depositor_comments
;

2021-04-13
Formula fixed to be consistent with given Z value
                 miguel
;
_cod_original_formula_sum 'C15 H18 Cl Cu N5 O7'
_cod_original_formula_weight 479.33
_cod_original_cell_volume 1979.9(6)
_cod_database_code 4311756

loop_
_symmetry_equiv_pos_as_xyz
'x, y, z'
'-x, y+1/2, -z+1/2'
'-x, -y, -z'
'x, -y-1/2, z-1/2'

loop_
_atom_site_label
_atom_site_type_symbol
_atom_site_fract_x
_atom_site_fract_y
_atom_site_fract_z
_atom_site_U_iso_or_equiv
_atom_site_adp_type
_atom_site_occupancy
_atom_site_symmetry_multiplicity
_atom_site_calc_flag
_atom_site_refinement_flags
_atom_site_disorder_assembly
_atom_site_disorder_group
Cu1 Cu 0.42235(3) 0.01298(5) 0.16792(4) 0.04746(19) Uani 1 1 d . . .
Cl1 Cl 0.61655(9) -0.18376(12) 0.44873(10) 0.0633(4) Uani 1 1 d . . .
C1 C 0.2917(3) -0.0568(4) 0.3028(3) 0.0522(12) Uani 1 1 d . . .
H1A H 0.3414 -0.0439 0.3607 0.063 Uiso 1 1 calc R . .
C2 C 0.2085(3) -0.0836(4) 0.3274(3) 0.0490(11) Uani 1 1 d . . .
H2A H 0.2025 -0.0875 0.4002 0.059 Uiso 1 1 calc R . .
C3 C 0.1337(3) -0.1046(3) 0.2438(3) 0.0369(9) Uani 1 1 d . . .
C4 C 0.1483(3) -0.1013(4) 0.1377(3) 0.0478(11) Uani 1 1 d . . .
H4A H 0.1004 -0.1177 0.0785 0.057 Uiso 1 1 calc R . .
C5 C 0.2339(3) -0.0736(4) 0.1205(3) 0.0498(11) Uani 1 1 d . . .
H5A H 0.2425 -0.0725 0.0486 0.060 Uiso 1 1 calc R . .
C6 C 0.0422(3) -0.1185(3) 0.2666(3) 0.0381(10) Uani 1 1 d . . .
C7 C -0.0771(3) -0.1690(4) 0.3557(3) 0.0446(10) Uani 1 1 d . . .
C8 C -0.1154(3) -0.0864(4) 0.2573(3) 0.0436(10) Uani 1 1 d . . .
C9 C -0.1012(3) -0.1322(4) 0.4633(3) 0.0636(13) Uani 1 1 d . . .
H11A H -0.0749 -0.1898 0.5193 0.095 Uiso 1 1 calc R . .
H11B H -0.1667 -0.1315 0.4552 0.095 Uiso 1 1 calc R . .
H11C H -0.0773 -0.0519 0.4837 0.095 Uiso 1 1 calc R . .
C10 C -0.0977(3) -0.3041(4) 0.3339(4) 0.0642(13) Uani 1 1 d . . .
H12A H -0.0715 -0.3507 0.3982 0.096 Uiso 1 1 calc R . .
H12B H -0.0717 -0.3306 0.2734 0.096 Uiso 1 1 calc R . .
H12C H -0.1630 -0.3164 0.3162 0.096 Uiso 1 1 calc R . .
C11 C -0.1236(3) 0.0485(4) 0.2872(4) 0.0645(13) Uani 1 1 d . . .
H13A H -0.1481 0.0946 0.2220 0.097 Uiso 1 1 calc R . .
H13B H -0.0641 0.0797 0.3206 0.097 Uiso 1 1 calc R . .
H13C H -0.1639 0.0559 0.3378 0.097 Uiso 1 1 calc R . .
C12 C -0.2019(3) -0.1306(4) 0.1822(4) 0.0611(13) Uani 1 1 d . . .
H14A H -0.2209 -0.0721 0.1243 0.092 Uiso 1 1 calc R . .
H14B H -0.2494 -0.1398 0.2232 0.092 Uiso 1 1 calc R . .
H14C H -0.1905 -0.2082 0.1511 0.092 Uiso 1 1 calc R . .
C13 C 0.5590(3) 0.1681(4) 0.2972(3) 0.0574(12) Uani 1 1 d . . .
H15A H 0.6018 0.1781 0.3669 0.069 Uiso 1 1 calc R . .
H15B H 0.5363 0.2484 0.2713 0.069 Uiso 1 1 calc R . .
C14 C 0.6072(3) 0.1098(4) 0.2149(3) 0.0589(13) Uani 1 1 d . . .
H16A H 0.6396 0.1714 0.1817 0.071 Uiso 1 1 calc R . .
H16B H 0.6512 0.0494 0.2507 0.071 Uiso 1 1 calc R . .
C15 C 0.5427(3) 0.0297(4) 0.0321(3) 0.0470(11) Uani 1 1 d . . .
N5 N 0.0238(2) -0.1556(3) 0.3630(3) 0.0436(8) Uani 1 1 d . . .
N4 N -0.0368(2) -0.0915(3) 0.1974(3) 0.0442(9) Uani 1 1 d . . .
N3 N 0.3056(2) -0.0482(3) 0.2013(3) 0.0437(8) Uani 1 1 d . . .
N2 N 0.4813(2) 0.0894(3) 0.3121(2) 0.0510(9) Uani 1 1 d . . .
H2B H 0.4397 0.1348 0.3374 0.061 Uiso 1 1 calc R . .
H2C H 0.5017 0.0305 0.3616 0.061 Uiso 1 1 calc R . .
N1 N 0.5375(2) 0.0519(3) 0.1321(3) 0.0488(9) Uani 1 1 d . . .
O7 O 0.6318(3) -0.2330(4) 0.5544(3) 0.1357(19) Uani 1 1 d . . .
O6 O 0.6653(3) -0.0724(4) 0.4501(4) 0.1161(15) Uani 1 1 d . . .
O5 O 0.6463(2) -0.2693(3) 0.3781(3) 0.0880(11) Uani 1 1 d . . .
O4 O 0.5212(2) -0.1592(3) 0.4170(3) 0.0856(11) Uani 1 1 d . . .
O3 O 0.08235(18) -0.1898(3) 0.4480(2) 0.0596(9) Uani 1 1 d . . .
O2 O -0.04654(19) -0.0551(3) 0.0991(2) 0.0636(9) Uani 1 1 d . . .
O1 O 0.60909(18) 0.0521(3) -0.0151(2) 0.0532(8) Uani 1 1 d . . .

loop_
_atom_site_aniso_label
_atom_site_aniso_U_11
_atom_site_aniso_U_22
_atom_site_aniso_U_33
_atom_site_aniso_U_23
_atom_site_aniso_U_13
_atom_site_aniso_U_12
Cu1 0.0396(3) 0.0641(4) 0.0442(3) -0.0031(3) 0.0214(2) -0.0034(3)
Cl1 0.0587(8) 0.0757(9) 0.0560(8) -0.0078(6) 0.0127(6) 0.0086(7)
C1 0.034(2) 0.085(3) 0.040(2) -0.003(2) 0.011(2) -0.008(2)
C2 0.041(3) 0.072(3) 0.037(2) -0.002(2) 0.016(2) -0.003(2)
C3 0.033(2) 0.041(2) 0.039(2) -0.0005(18) 0.0127(19) -0.0021(19)
C4 0.039(2) 0.066(3) 0.039(2) -0.002(2) 0.0098(19) -0.003(2)
C5 0.046(3) 0.068(3) 0.040(2) -0.003(2) 0.019(2) -0.003(2)
C6 0.030(2) 0.049(3) 0.035(2) 0.0015(19) 0.0079(19) -0.0003(19)
C7 0.032(2) 0.057(3) 0.048(2) 0.001(2) 0.0162(19) -0.008(2)
C8 0.029(2) 0.058(3) 0.044(2) -0.004(2) 0.0087(19) -0.005(2)
C9 0.048(3) 0.100(4) 0.049(3) -0.001(3) 0.025(2) -0.010(3)
C10 0.051(3) 0.064(3) 0.079(3) 0.003(3) 0.015(3) -0.014(2)
C11 0.052(3) 0.063(3) 0.079(3) -0.004(3) 0.015(3) 0.007(2)
C12 0.039(3) 0.082(3) 0.061(3) -0.005(3) 0.008(2) -0.002(2)
C13 0.053(3) 0.071(3) 0.049(3) -0.009(2) 0.013(2) -0.011(3)
C14 0.045(3) 0.087(4) 0.048(3) -0.013(2) 0.017(2) -0.009(3)
C15 0.036(2) 0.060(3) 0.049(3) -0.007(2) 0.018(2) -0.001(2)
N5 0.035(2) 0.058(2) 0.040(2) 0.0035(18) 0.0143(17) -0.0038(18)
N4 0.036(2) 0.062(2) 0.0351(19) 0.0021(17) 0.0091(17) -0.0036(18)
N3 0.036(2) 0.057(2) 0.042(2) -0.0023(17) 0.0175(17) -0.0002(17)
N2 0.050(2) 0.064(2) 0.044(2) -0.0007(18) 0.0189(17) 0.0047(19)
N1 0.039(2) 0.073(3) 0.0385(19) -0.0099(18) 0.0179(17) -0.0089(18)
O7 0.179(5) 0.176(4) 0.058(2) 0.027(3) 0.037(3) 0.106(4)
O6 0.090(3) 0.094(3) 0.166(4) -0.041(3) 0.031(3) -0.021(3)
O5 0.082(3) 0.101(3) 0.094(3) -0.044(2) 0.047(2) -0.013(2)
O4 0.056(2) 0.088(3) 0.110(3) -0.005(2) 0.010(2) 0.009(2)
O3 0.0417(17) 0.092(3) 0.0447(18) 0.0238(16) 0.0076(14) 0.0012(16)
O2 0.0491(19) 0.100(2) 0.0406(17) 0.0155(17) 0.0072(15) -0.0046(17)
O1 0.0412(16) 0.074(2) 0.0517(17) -0.0140(15) 0.0252(14) -0.0132(15)

loop_
_atom_type_symbol
_atom_type_description
_atom_type_scat_dispersion_real
_atom_type_scat_dispersion_imag
_atom_type_scat_source
C C 0.0033 0.0016 'International Tables Vol C Tables 4.2.6.8 and 6.1.1.4'
H H 0.0000 0.0000 'International Tables Vol C Tables 4.2.6.8 and 6.1.1.4'
N N 0.0061 0.0033 'International Tables Vol C Tables 4.2.6.8 and 6.1.1.4'
O O 0.0106 0.0060 'International Tables Vol C Tables 4.2.6.8 and 6.1.1.4'
Cl Cl 0.1484 0.1585 'International Tables Vol C Tables 4.2.6.8 and 6.1.1.4'
Cu Cu 0.3201 1.2651 'International Tables Vol C Tables 4.2.6.8 and 6.1.1.4'

loop_
_geom_angle_atom_site_label_1
_geom_angle_atom_site_label_2
_geom_angle_atom_site_label_3
_geom_angle
_geom_angle_site_symmetry_1
_geom_angle_site_symmetry_3
_geom_angle_publ_flag
N1 Cu1 N3 173.15(14) . . ?
N1 Cu1 O1 84.24(12) . 3_655 ?
N3 Cu1 O1 92.20(12) . 3_655 ?
N1 Cu1 N2 82.54(13) . . ?
N3 Cu1 N2 101.01(13) . . ?
O1 Cu1 N2 166.76(11) 3_655 . ?
O7 Cl1 O6 109.8(3) . . ?
O7 Cl1 O5 108.7(2) . . ?
O6 Cl1 O5 110.3(2) . . ?
O7 Cl1 O4 107.0(2) . . ?
O6 Cl1 O4 108.8(2) . . ?
O5 Cl1 O4 112.1(2) . . ?
N3 C1 C2 123.8(4) . . ?
C1 C2 C3 119.6(3) . . ?
C2 C3 C4 117.0(3) . . ?
C2 C3 C6 120.8(3) . . ?
C4 C3 C6 121.9(4) . . ?
C5 C4 C3 119.5(4) . . ?
N3 C5 C4 123.5(4) . . ?
N4 C6 N5 108.9(3) . . ?
N4 C6 C3 125.7(3) . . ?
N5 C6 C3 125.3(3) . . ?
N5 C7 C9 110.0(3) . . ?
N5 C7 C10 105.6(3) . . ?
C9 C7 C10 109.9(3) . . ?
N5 C7 C8 101.1(3) . . ?
C9 C7 C8 115.8(4) . . ?
C10 C7 C8 113.6(3) . . ?
C12 C8 N4 109.4(3) . . ?
C12 C8 C11 111.0(3) . . ?
N4 C8 C11 105.4(3) . . ?
C12 C8 C7 115.8(3) . . ?
N4 C8 C7 100.1(3) . . ?
C11 C8 C7 114.0(3) . . ?
N2 C13 C14 109.6(3) . . ?
N1 C14 C13 107.2(3) . . ?
O1 C15 N1 128.3(4) . . ?
O1 C15 C15 119.4(4) . 3_655 ?
N1 C15 C15 112.3(4) . 3_655 ?
O3 N5 C6 126.4(3) . . ?
O3 N5 C7 121.7(3) . . ?
C6 N5 C7 111.4(3) . . ?
O2 N4 C6 126.8(3) . . ?
O2 N4 C8 121.3(3) . . ?
C6 N4 C8 110.9(3) . . ?
C1 N3 C5 116.4(3) . . ?
C1 N3 Cu1 122.7(3) . . ?
C5 N3 Cu1 120.7(3) . . ?
C13 N2 Cu1 109.6(2) . . ?
C15 N1 C14 126.3(3) . . ?
C15 N1 Cu1 115.1(3) . . ?
C14 N1 Cu1 118.5(2) . . ?
C15 O1 Cu1 108.8(2) . 3_655 ?

loop_
_geom_bond_atom_site_label_1
_geom_bond_atom_site_label_2
_geom_bond_distance
_geom_bond_site_symmetry_2
_geom_bond_publ_flag
Cu1 N1 1.908(3) . ?
Cu1 N3 1.986(3) . ?
Cu1 O1 1.994(3) 3_655 ?
Cu1 N2 2.008(3) . ?
Cl1 O7 1.396(4) . ?
Cl1 O6 1.415(4) . ?
Cl1 O5 1.415(3) . ?
Cl1 O4 1.419(3) . ?
C1 N3 1.327(5) . ?
C1 C2 1.369(5) . ?
C2 C3 1.375(5) . ?
C3 C4 1.384(5) . ?
C3 C6 1.457(5) . ?
C4 C5 1.369(5) . ?
C5 N3 1.335(5) . ?
C6 N4 1.339(4) . ?
C6 N5 1.348(4) . ?
C7 N5 1.494(5) . ?
C7 C9 1.512(5) . ?
C7 C10 1.519(5) . ?
C7 C8 1.533(5) . ?
C8 C12 1.504(5) . ?
C8 N4 1.515(5) . ?
C8 C11 1.530(5) . ?
C13 N2 1.484(5) . ?
C13 C14 1.509(5) . ?
C14 N1 1.446(5) . ?
C15 O1 1.274(4) . ?
C15 N1 1.287(5) . ?
C15 C15 1.502(8) 3_655 ?
N5 O3 1.279(4) . ?
N4 O2 1.266(4) . ?
O1 Cu1 1.994(3) 3_655 ?
